data_1568099
loop_
_publ_author_name
'Karges, Johannes'
'Giardini, Miriam A.'
'Blacque, Olivier'
'Woodworth, Brendon'
'Siqueira-Neto, Jair L'
'Cohen, Seth M.'

_publ_section_title
;
 Enantioselective inhibition of the SARS-CoV-2 main protease with
 rhenium(i) picolinic acid complexes.
;
_journal_issue 3
_journal_name_full 'Chemical science'
_journal_page_first 711
_journal_page_last 720
_journal_paper_doi 10.1039/d2sc05473f
_journal_volume 14
_journal_year 2023
_chemical_formula_moiety 'C9 H5 Cl N O6 Re'
_chemical_formula_sum 'C9 H5 Cl N O6 Re'
_chemical_formula_weight 444.79
_space_group_crystal_system monoclinic
_space_group_IT_number 14
_space_group_name_Hall '-P 2ybc'
_space_group_name_H-M_alt 'P 1 21/c 1'
_atom_sites_solution_hydrogens mixed
_atom_sites_solution_primary dual
_audit_creation_date 2021-07-20
_audit_creation_method
;
Olex2 1.3
(compiled 2020.11.12 svn.r5f609507 for OlexSys, GUI svn.r6272)
;
_audit_update_record
;
2022-09-06 deposited with the CCDC.	2022-12-13 downloaded from the CCDC.
;
_cell_angle_alpha 90
_cell_angle_beta 92.8380(10)
_cell_angle_gamma 90
_cell_formula_units_Z 4
_cell_length_a 8.25530(10)
_cell_length_b 7.15140(10)
_cell_length_c 19.0448(2)
_cell_measurement_reflns_used 10044
_cell_measurement_temperature 160(1)
_cell_measurement_theta_max 76.2700
_cell_measurement_theta_min 4.6200
_cell_volume 1122.97(2)
_computing_cell_refinement 'CrysAlisPro 1.171.41.113a (Rigaku OD, 2021)'
_computing_data_collection 'CrysAlisPro 1.171.41.113a (Rigaku OD, 2021)'
_computing_data_reduction 'CrysAlisPro 1.171.41.113a (Rigaku OD, 2021)'
_computing_molecular_graphics 'Olex2 1.3 (Dolomanov et al., 2009)'
_computing_publication_material 'Olex2 1.3 (Dolomanov et al., 2009)'
_computing_structure_refinement 'SHELXL (Sheldrick, 2015b)'
_computing_structure_solution 'SHELXT (Sheldrick, 2015a)'
_diffrn_ambient_environment N~2~
_diffrn_ambient_temperature 160(1)
_diffrn_detector 'CCD plate'
_diffrn_detector_area_resol_mean 10.3801
_diffrn_detector_type Atlas
_diffrn_measured_fraction_theta_full 1.000
_diffrn_measured_fraction_theta_max 0.998
_diffrn_measurement_details
;
List of Runs (angles in degrees, time in seconds):

  # Type    Start    End  Width  t~exp~   \w     \q     \k     \f   Frames
#--------------------------------------------------------------------------
  1  \w    -65.00  31.00   1.00    1.00    --  -42.36  37.00 -60.00   96
  2  \w     20.00 115.00   1.00    1.00    --   42.36  37.00 120.00   95
  3  \w     27.00  97.00   1.00    1.00    --   42.36-125.00 -90.00   70
  4  \w    -31.00  65.00   1.00    1.00    --   42.36 -37.00  60.00   96
  5  \w     30.00 107.00   1.00    3.00    --  111.00 -94.00 -60.00   77
  6  \w     36.00 109.00   1.00    3.00    --  111.00-111.00 -90.00   73
  7  \w    103.00 178.00   1.00    3.00    --  111.00  77.00 -90.00   75
  8  \w     84.00 178.00   1.00    3.00    --  111.00  57.00  74.18   94
  9  \w    103.00 178.00   1.00    3.00    --  111.00  77.00  30.00   75
 10  \w     36.00 109.00   1.00    3.00    --  111.00-111.00-180.00   73
 11  \w     36.00 109.00   1.00    3.00    --  111.00-111.00 150.00   73
 12  \w     36.00 109.00   1.00    3.00    --  111.00-111.00-150.00   73
 13  \w     36.00 109.00   1.00    3.00    --  111.00-111.00-120.00   73
 14  \w     36.00 109.00   1.00    3.00    --  111.00-111.00 -60.00   73
 15  \w    104.00 178.00   1.00    3.00    --  111.00 111.00-150.00   74
 16  \w     40.00 135.00   1.00    3.00    --  111.00 -45.00 -90.00   95
 17  \w     10.00  42.00   1.00    1.00    --   42.36  79.00-101.84   32
 18  \w     10.00  42.00   1.00    1.00    --   42.36  79.00 -32.09   32
 19  \w     10.00  42.00   1.00    1.00    --   42.36  82.00  25.33   32
 20  \w     12.00 119.00   1.00    1.00    --   42.36  24.00  35.00  107
 21  \w     20.00 115.00   1.00    1.00    --   42.36  37.00-150.00   95
 22  \w     66.00 178.00   1.00    3.00    --  111.00  15.00-150.00  112
 23  \w     87.00 178.00   1.00    3.00    --  111.00  30.00   0.00   91
 24  \w     87.00 118.00   1.00    3.00    --  111.00  30.00 -90.00   31
;
_diffrn_measurement_device 'four-circle diffractometer'
_diffrn_measurement_device_type 'SuperNova, Dual, Cu at home/near, Atlas'
_diffrn_measurement_method '\w scans'
_diffrn_orient_matrix_type 'CrysAlisPro convention (1999,Acta A55,543-557)'
_diffrn_orient_matrix_UB_11 -0.0925309000
_diffrn_orient_matrix_UB_12 0.1798661000
_diffrn_orient_matrix_UB_13 0.0174644000
_diffrn_orient_matrix_UB_21 0.1479799000
_diffrn_orient_matrix_UB_22 0.1180435000
_diffrn_orient_matrix_UB_23 -0.0186953000
_diffrn_orient_matrix_UB_31 -0.0666804000
_diffrn_orient_matrix_UB_32 0.0120020000
_diffrn_orient_matrix_UB_33 -0.0768249000
_diffrn_radiation_monochromator mirror
_diffrn_radiation_probe x-ray
_diffrn_radiation_type 'Cu K\a'
_diffrn_radiation_wavelength 1.54184
_diffrn_reflns_av_R_equivalents 0.0277
_diffrn_reflns_av_unetI/netI 0.0133
_diffrn_reflns_Laue_measured_fraction_full 1.000
_diffrn_reflns_Laue_measured_fraction_max 0.998
_diffrn_reflns_limit_h_max 10
_diffrn_reflns_limit_h_min -10
_diffrn_reflns_limit_k_max 8
_diffrn_reflns_limit_k_min -8
_diffrn_reflns_limit_l_max 17
_diffrn_reflns_limit_l_min -23
_diffrn_reflns_number 11053
_diffrn_reflns_point_group_measured_fraction_full 1.000
_diffrn_reflns_point_group_measured_fraction_max 0.998
_diffrn_reflns_theta_full 67.684
_diffrn_reflns_theta_max 74.415
_diffrn_reflns_theta_min 4.649
_diffrn_source 'micro-focus sealed X-ray tube'
_diffrn_source_type 'SuperNova (Cu) X-ray Source'
_exptl_absorpt_coefficient_mu 23.598
_exptl_absorpt_correction_T_max 0.407
_exptl_absorpt_correction_T_min 0.038
_exptl_absorpt_correction_type analytical
_exptl_absorpt_process_details
;
CrysAlisPro 1.171.41.113a (Rigaku Oxford Diffraction, 2021)
Analytical numeric absorption correction using a multifaceted crystal
model based on expressions derived by R.C. Clark & J.S. Reid.
(Clark, R. C. & Reid, J. S. (1995). Acta Cryst. A51, 887-897)
Empirical absorption correction using spherical harmonics,
implemented in SCALE3 ABSPACK scaling algorithm.
;
_exptl_crystal_colour yellow
_exptl_crystal_density_diffrn 2.631
_exptl_crystal_description plate
_exptl_crystal_F_000 824
_exptl_crystal_size_max 0.25
_exptl_crystal_size_mid 0.17
_exptl_crystal_size_min 0.05
_refine_diff_density_max 0.832
_refine_diff_density_min -0.734
_refine_diff_density_rms 0.120
_refine_ls_extinction_coef 0.00047(4)
_refine_ls_extinction_expression Fc^*^=kFc[1+0.001xFc^2^\l^3^/sin(2\q)]^-1/4^
_refine_ls_extinction_method 'SHELXL (Sheldrick, 2015b)'
_refine_ls_goodness_of_fit_ref 1.227
_refine_ls_hydrogen_treatment mixed
_refine_ls_matrix_type full
_refine_ls_number_parameters 172
_refine_ls_number_reflns 2287
_refine_ls_number_restraints 2
_refine_ls_restrained_S_all 1.226
_refine_ls_R_factor_all 0.0194
_refine_ls_R_factor_gt 0.0193
_refine_ls_shift/su_max 0.001
_refine_ls_shift/su_mean 0.000
_refine_ls_structure_factor_coef Fsqd
_refine_ls_weighting_details 'w=1/[\s^2^(Fo^2^)+(0.0265P)^2^+2.1277P] where P=(Fo^2^+2Fc^2^)/3'
_refine_ls_weighting_scheme calc
_refine_ls_wR_factor_gt 0.0519
_refine_ls_wR_factor_ref 0.0519
_reflns_Friedel_coverage 0.000
_reflns_number_gt 2284
_reflns_number_total 2287
_reflns_threshold_expression 'I > 2\s(I)'
_cod_data_source_file d2sc05473f2.cif
_cod_data_source_block 3
_cod_depositor_comments 'Adding full bibliography for 1568094--1568122.cif.'
_cod_database_code 1568099
_shelx_shelxl_version_number 2018/3
_shelx_space_group_comment
;
The symmetry employed for this shelxl refinement is uniquely defined
by the following loop, which should always be used as a source of
symmetry information in preference to the above space-group names.
They are only intended as comments.
;
_shelx_estimated_absorpt_t_max 0.385
_shelx_estimated_absorpt_t_min 0.067
_olex2_refinement_description
;
1. Fixed Uiso
 At 1.2 times of:
  All C(H) groups
2. Restrained distances
 O4-H4A = O4-H4B
 0.82 with sigma of 0.01
3.a Aromatic/amide H refined with riding coordinates:
 C4(H4), C5(H5), C6(H6)
;

loop_
_space_group_symop_operation_xyz
'x, y, z'
'-x, y+1/2, -z+1/2'
'-x, -y, -z'
'x, -y-1/2, z-1/2'

loop_
_atom_site_label
_atom_site_type_symbol
_atom_site_fract_x
_atom_site_fract_y
_atom_site_fract_z
_atom_site_U_iso_or_equiv
_atom_site_adp_type
_atom_site_occupancy
_atom_site_site_symmetry_order
_atom_site_calc_flag
_atom_site_refinement_flags_posn
_atom_site_refinement_flags_adp
_atom_site_refinement_flags_occupancy
_atom_site_disorder_assembly
_atom_site_disorder_group
C1 C 0.4140(4) 0.9248(5) 0.38624(18) 0.0213(7) Uani 1 1 d . . . . .
C2 C 0.7158(4) 1.0181(5) 0.43164(17) 0.0200(6) Uani 1 1 d . . . . .
C3 C 0.5820(4) 0.7184(5) 0.48238(19) 0.0208(7) Uani 1 1 d . . . . .
C4 C 0.9859(5) 0.6873(5) 0.4114(2) 0.0240(8) Uani 1 1 d . . . . .
H4 H 0.994413 0.802690 0.436018 0.029 Uiso 1 1 calc R U . . .
C5 C 1.1229(4) 0.5793(5) 0.4061(2) 0.0249(7) Uani 1 1 d . . . . .
H5 H 1.223122 0.617584 0.428242 0.030 Uiso 1 1 calc R U . . .
C6 C 1.1125(4) 0.4148(5) 0.36828(19) 0.0216(7) Uani 1 1 d . . . . .
H6 H 1.206033 0.339779 0.362749 0.026 Uiso 1 1 calc R U . . .
C7 C 0.9630(4) 0.3609(5) 0.33847(17) 0.0190(6) Uani 1 1 d . . . . .
C8 C 0.8263(4) 0.4718(5) 0.34719(16) 0.0169(6) Uani 1 1 d . . . . .
C9 C 0.6534(4) 0.4286(4) 0.32147(16) 0.0169(6) Uani 1 1 d . . . . .
Cl1 Cl 0.95728(10) 0.15697(13) 0.29029(5) 0.02793(19) Uani 1 1 d . . . . .
N1 N 0.8412(3) 0.6353(4) 0.38309(14) 0.0171(5) Uani 1 1 d . . . . .
O1 O 0.2893(3) 0.9965(4) 0.38340(16) 0.0327(6) Uani 1 1 d . . . . .
O2 O 0.7799(3) 1.1455(4) 0.45798(14) 0.0280(6) Uani 1 1 d . . . . .
O3 O 0.5581(4) 0.6726(4) 0.53881(14) 0.0278(6) Uani 1 1 d . . . . .
O4 O 0.6639(3) 0.8769(3) 0.28074(13) 0.0196(5) Uani 1 1 d D . . . .
H4A H 0.584(4) 0.833(7) 0.259(3) 0.045(16) Uiso 1 1 d D . . . .
H4B H 0.658(7) 0.989(2) 0.273(3) 0.057(18) Uiso 1 1 d D . . . .
O5 O 0.6187(3) 0.2811(3) 0.29000(14) 0.0227(5) Uani 1 1 d . . . . .
O6 O 0.5492(3) 0.5531(3) 0.33493(12) 0.0175(4) Uani 1 1 d . . . . .
Re1 Re 0.62044(2) 0.80030(2) 0.38975(2) 0.01532(8) Uani 1 1 d . . . . .

loop_
_atom_site_aniso_label
_atom_site_aniso_U_11
_atom_site_aniso_U_22
_atom_site_aniso_U_33
_atom_site_aniso_U_23
_atom_site_aniso_U_13
_atom_site_aniso_U_12
C1 0.0246(17) 0.0138(15) 0.0253(16) 0.0005(13) -0.0005(13) -0.0036(13)
C2 0.0220(15) 0.0176(16) 0.0202(15) 0.0006(13) 0.0006(12) 0.0017(13)
C3 0.0235(17) 0.0134(15) 0.0253(18) -0.0025(12) -0.0016(14) 0.0017(12)
C4 0.0232(18) 0.0172(17) 0.0309(19) -0.0034(13) -0.0050(15) -0.0018(12)
C5 0.0200(16) 0.0205(18) 0.0333(18) -0.0023(15) -0.0057(13) -0.0034(13)
C6 0.0205(16) 0.0168(16) 0.0272(17) 0.0019(14) -0.0008(12) 0.0024(12)
C7 0.0234(16) 0.0136(15) 0.0198(15) -0.0008(12) 0.0005(12) 0.0000(13)
C8 0.0198(15) 0.0127(14) 0.0181(14) 0.0011(12) -0.0006(12) -0.0007(12)
C9 0.0213(15) 0.0133(15) 0.0158(14) 0.0018(12) -0.0011(11) -0.0015(12)
Cl1 0.0237(4) 0.0213(4) 0.0386(5) -0.0143(4) 0.0007(3) 0.0015(3)
N1 0.0186(13) 0.0123(13) 0.0200(13) -0.0005(11) -0.0015(10) -0.0020(10)
O1 0.0222(13) 0.0251(14) 0.0505(17) -0.0026(12) -0.0015(11) 0.0075(11)
O2 0.0334(14) 0.0206(12) 0.0297(13) -0.0069(11) -0.0007(11) -0.0091(11)
O3 0.0376(15) 0.0255(13) 0.0202(13) 0.0035(10) 0.0014(11) -0.0020(11)
O4 0.0218(11) 0.0146(12) 0.0221(11) -0.0003(9) -0.0030(9) -0.0008(9)
O5 0.0244(13) 0.0159(12) 0.0270(13) -0.0061(9) -0.0074(10) -0.0005(9)
O6 0.0183(10) 0.0112(10) 0.0228(11) -0.0014(8) -0.0021(8) 0.0006(8)
Re1 0.01700(10) 0.01101(10) 0.01767(11) -0.00077(4) -0.00186(6) 0.00012(4)

loop_
_atom_type_symbol
_atom_type_description
_atom_type_scat_dispersion_real
_atom_type_scat_dispersion_imag
_atom_type_scat_source
C C 0.0181 0.0091 'International Tables Vol C Tables 4.2.6.8 and 6.1.1.4'
H H 0.0000 0.0000 'International Tables Vol C Tables 4.2.6.8 and 6.1.1.4'
Cl Cl 0.3639 0.7018 'International Tables Vol C Tables 4.2.6.8 and 6.1.1.4'
N N 0.0311 0.0180 'International Tables Vol C Tables 4.2.6.8 and 6.1.1.4'
O O 0.0492 0.0322 'International Tables Vol C Tables 4.2.6.8 and 6.1.1.4'
Re Re -5.2083 5.8923 'International Tables Vol C Tables 4.2.6.8 and 6.1.1.4'

loop_
_exptl_crystal_face_index_h
_exptl_crystal_face_index_k
_exptl_crystal_face_index_l
_exptl_crystal_face_perp_dist
3 0 -5 0.0283
-3 0 5 0.0223
1 0 5 0.0777
1 2 2 0.1093
-1 -4 -1 0.0913
0 2 -5 0.1011
5 0 -3 0.0334
-2 0 -5 0.0884
-1 -1 -5 0.0858
-2 0 5 0.0298

loop_
_geom_angle_atom_site_label_1
_geom_angle_atom_site_label_2
_geom_angle_atom_site_label_3
_geom_angle
_geom_angle_site_symmetry_1
_geom_angle_site_symmetry_3
_geom_angle_publ_flag
O1 C1 Re1 178.7(3) . . ?
O2 C2 Re1 176.9(3) . . ?
O3 C3 Re1 178.6(3) . . ?
C5 C4 H4 118.8 . . ?
N1 C4 H4 118.8 . . ?
N1 C4 C5 122.3(3) . . ?
C4 C5 H5 120.5 . . ?
C4 C5 C6 119.1(3) . . ?
C6 C5 H5 120.5 . . ?
C5 C6 H6 120.6 . . ?
C5 C6 C7 118.7(3) . . ?
C7 C6 H6 120.6 . . ?
C6 C7 C8 120.1(3) . . ?
C6 C7 Cl1 116.9(3) . . ?
C8 C7 Cl1 122.9(3) . . ?
C7 C8 C9 126.8(3) . . ?
N1 C8 C7 119.7(3) . . ?
N1 C8 C9 113.5(3) . . ?
O5 C9 C8 121.4(3) . . ?
O5 C9 O6 123.4(3) . . ?
O6 C9 C8 115.3(3) . . ?
C4 N1 C8 119.9(3) . . ?
C4 N1 Re1 123.9(2) . . ?
C8 N1 Re1 116.1(2) . . ?
H4A O4 H4B 104(6) . . ?
Re1 O4 H4A 102(4) . . ?
Re1 O4 H4B 114(4) . . ?
C9 O6 Re1 120.5(2) . . ?
C1 Re1 N1 172.56(12) . . ?
C1 Re1 O4 92.16(12) . . ?
C1 Re1 O6 98.35(12) . . ?
C2 Re1 C1 89.02(14) . . ?
C2 Re1 N1 97.93(12) . . ?
C2 Re1 O4 96.25(12) . . ?
C2 Re1 O6 170.92(12) . . ?
C3 Re1 C1 89.24(15) . . ?
C3 Re1 C2 87.00(14) . . ?
C3 Re1 N1 93.76(13) . . ?
C3 Re1 O4 176.48(12) . . ?
C3 Re1 O6 98.34(12) . . ?
N1 Re1 O4 84.48(10) . . ?
O6 Re1 N1 74.49(9) . . ?
O6 Re1 O4 78.27(9) . . ?

loop_
_geom_bond_atom_site_label_1
_geom_bond_atom_site_label_2
_geom_bond_distance
_geom_bond_site_symmetry_2
_geom_bond_publ_flag
C1 O1 1.149(4) . ?
C1 Re1 1.921(3) . ?
C2 O2 1.156(4) . ?
C2 Re1 1.902(3) . ?
C3 O3 1.150(5) . ?
C3 Re1 1.900(4) . ?
C4 H4 0.9500 . ?
C4 C5 1.377(5) . ?
C4 N1 1.339(5) . ?
C5 H5 0.9500 . ?
C5 C6 1.381(5) . ?
C6 H6 0.9500 . ?
C6 C7 1.388(5) . ?
C7 C8 1.396(5) . ?
C7 Cl1 1.723(3) . ?
C8 C9 1.518(4) . ?
C8 N1 1.357(4) . ?
C9 O5 1.240(4) . ?
C9 O6 1.273(4) . ?
N1 Re1 2.180(3) . ?
O4 H4A 0.821(10) . ?
O4 H4B 0.818(10) . ?
O4 Re1 2.194(2) . ?
O6 Re1 2.121(2) . ?

loop_
_geom_hbond_atom_site_label_D
_geom_hbond_atom_site_label_H
_geom_hbond_atom_site_label_A
_geom_hbond_distance_DH
_geom_hbond_distance_HA
_geom_hbond_distance_DA
_geom_hbond_angle_DHA
_geom_hbond_site_symmetry_A
_geom_hbond_publ_flag
O4 H4A O5 0.821(10) 1.914(15) 2.723(4) 169(6) 2_655 yes
O4 H4B O5 0.818(10) 2.14(2) 2.921(3) 160(6) 1_565 yes

loop_
_geom_torsion_atom_site_label_1
_geom_torsion_atom_site_label_2
_geom_torsion_atom_site_label_3
_geom_torsion_atom_site_label_4
_geom_torsion
_geom_torsion_site_symmetry_1
_geom_torsion_site_symmetry_2
_geom_torsion_site_symmetry_3
_geom_torsion_site_symmetry_4
_geom_torsion_publ_flag
C4 C5 C6 C7 -1.8(6) . . . . ?
C5 C4 N1 C8 -0.6(6) . . . . ?
C5 C4 N1 Re1 -180.0(3) . . . . ?
C5 C6 C7 C8 -0.3(5) . . . . ?
C5 C6 C7 Cl1 178.7(3) . . . . ?
C6 C7 C8 C9 -176.6(3) . . . . ?
C6 C7 C8 N1 2.0(5) . . . . ?
C7 C8 C9 O5 1.3(5) . . . . ?
C7 C8 C9 O6 -179.0(3) . . . . ?
C7 C8 N1 C4 -1.6(5) . . . . ?
C7 C8 N1 Re1 177.9(2) . . . . ?
C8 C9 O6 Re1 -0.1(4) . . . . ?
C9 C8 N1 C4 177.2(3) . . . . ?
C9 C8 N1 Re1 -3.3(3) . . . . ?
Cl1 C7 C8 C9 4.5(5) . . . . ?
Cl1 C7 C8 N1 -176.9(2) . . . . ?
N1 C4 C5 C6 2.3(6) . . . . ?
N1 C8 C9 O5 -177.4(3) . . . . ?
N1 C8 C9 O6 2.3(4) . . . . ?
O5 C9 O6 Re1 179.6(2) . . . . ?
